data_2202384
loop_
_publ_author_name
M.M.Govind
S.Selvanayagam
D.Velmurugan
' K.Ravikumar'
'Gowri Sridhar'
' R.Raghunathan'

_publ_section_title
1<i>N</i>-Methyl-spiro[2-3']indan-1,3-dione-spiro[3-3'']-5''-benzylidene-<i>N</i>-methyl-piperidinone-4-phenylpyrrolidine
_journal_issue 11
_journal_name_full 'Acta Crystallographica Section E'
_journal_page_first o1680
_journal_page_last o1681
_journal_paper_doi 10.1107/S1600536803021135
_journal_volume 59
_journal_year 2003
_chemical_formula_moiety 'C31 H28 N2 O3'
_chemical_formula_sum 'C31 H28 N2 O3'
_chemical_formula_weight 476.55
_chemical_name_systematic
;
 ?
;
_space_group_IT_number 14
_symmetry_cell_setting monoclinic
_symmetry_space_group_name_Hall '-P 2ybc'
_symmetry_space_group_name_H-M 'P 1 21/c 1'
_atom_sites_solution_hydrogens geom
_atom_sites_solution_primary direct
_atom_sites_solution_secondary difmap
_audit_creation_method SHELXL-97
_cell_angle_alpha 90.00
_cell_angle_beta 91.1900(10)
_cell_angle_gamma 90.00
_cell_formula_units_Z 4
_cell_length_a 14.3186(11)
_cell_length_b 9.6801(7)
_cell_length_c 17.9616(13)
_cell_measurement_reflns_used 5701
_cell_measurement_temperature 293
_cell_measurement_theta_max 28.02
_cell_measurement_theta_min 2.27
_cell_volume 2489.0(3)
_computing_cell_refinement 'SAINT (Bruker, 2001)'
_computing_data_collection 'SMART (Bruker, 2001)'
_computing_data_reduction SAINT
_computing_molecular_graphics 'ZORTEP (Zsolnai, 1997)'
_computing_publication_material 'SHELXL97 and PARST (Nardelli, 1995)'
_computing_structure_refinement 'SHELXL97 (Sheldrick, 1997a)'
_computing_structure_solution 'SHELXS97 (Sheldrick, 1997b)'
_diffrn_ambient_temperature 293(2)
_diffrn_measured_fraction_theta_full 0.935
_diffrn_measured_fraction_theta_max 0.896
_diffrn_measurement_device 'Bruker Smart APEX CCD Detector'
_diffrn_measurement_device_type 'CCD Detector'
_diffrn_measurement_method '\w scans'
_diffrn_radiation_monochromator graphite
_diffrn_radiation_source 'fine-focus sealed tube'
_diffrn_radiation_type MoK\a
_diffrn_radiation_wavelength 0.71073
_diffrn_reflns_av_R_equivalents 0.0362
_diffrn_reflns_av_sigmaI/netI 0.0527
_diffrn_reflns_limit_h_max 18
_diffrn_reflns_limit_h_min -18
_diffrn_reflns_limit_k_max 11
_diffrn_reflns_limit_k_min -12
_diffrn_reflns_limit_l_max 17
_diffrn_reflns_limit_l_min -23
_diffrn_reflns_number 14792
_diffrn_reflns_theta_full 25.00
_diffrn_reflns_theta_max 28.02
_diffrn_reflns_theta_min 2.27
_diffrn_standards_decay_% 0
_diffrn_standards_number 0
_exptl_absorpt_coefficient_mu 0.082
_exptl_absorpt_correction_type none
_exptl_crystal_colour Colourless
_exptl_crystal_density_diffrn 1.272
_exptl_crystal_density_meas ?
_exptl_crystal_density_method 'not measured'
_exptl_crystal_description Block
_exptl_crystal_F_000 1008
_exptl_crystal_size_max 0.30
_exptl_crystal_size_mid 0.25
_exptl_crystal_size_min 0.20
_refine_diff_density_max 0.207
_refine_diff_density_min -0.159
_refine_ls_extinction_method none
_refine_ls_goodness_of_fit_ref 1.002
_refine_ls_hydrogen_treatment constr
_refine_ls_matrix_type full
_refine_ls_number_parameters 327
_refine_ls_number_reflns 5701
_refine_ls_number_restraints 0
_refine_ls_restrained_S_all 1.002
_refine_ls_R_factor_all 0.1272
_refine_ls_R_factor_gt 0.0660
_refine_ls_shift/su_max 0.000
_refine_ls_shift/su_mean 0.000
_refine_ls_structure_factor_coef Fsqd
_refine_ls_weighting_details ' w = 1/[\s^2^(Fo^2^)+(0.0886P)^2^+0.1571P] where P = (Fo^2^+2Fc^2^)/3'
_refine_ls_weighting_scheme calc
_refine_ls_wR_factor_gt 0.1529
_refine_ls_wR_factor_ref 0.1856
_reflns_number_gt 3121
_reflns_number_total 5701
_reflns_threshold_expression I>2\s(I)
_cod_data_source_file bt6354.cif
_cod_data_source_block I
_cod_depositor_comments
;
The following automatic conversions were performed:
'_symmetry_cell_setting' value 'Monoclinic' changed to 'monoclinic'
according to '/home/saulius/struct/CIF-dictionaries/cif_core.dic'
dictionary named 'cif_core.dic' version 2.4.1 from 2010-06-29.

Automatic conversion script
Id: cif_fix_enum 1527 2010-12-29 10:47:43Z saulius 

The following automatic conversions were performed:

'_symmetry_cell_setting' value 'Monoclinic' changed to 'monoclinic'
according to /home/saulius/struct/CIF-dictionaries/cif_core.dic
dictionary named 'cif_core.dic' version 2.4.1 from 2010-06-29.

Automatic conversion script
Id: cif_fix_values 1715 2011-07-08 13:25:40Z adriana 

The following automatic conversions were performed:

'_exptl_crystal_density_meas' value 'none' was changed to '?' - the
value is perceived as not measured.

Automatic conversion script
Id: cif_fix_values 3008 2015-01-20 13:52:24Z robertas 
;
_cod_original_sg_symbol_H-M 'P 21/c'
_cod_database_code 2202384
_cod_database_fobs_code 2202384

loop_
_symmetry_equiv_pos_as_xyz
'x, y, z'
'-x, y+1/2, -z+1/2'
'-x, -y, -z'
'x, -y-1/2, z-1/2'

loop_
_atom_site_label
_atom_site_fract_x
_atom_site_fract_y
_atom_site_fract_z
_atom_site_U_iso_or_equiv
_atom_site_adp_type
_atom_site_calc_flag
_atom_site_refinement_flags
_atom_site_occupancy
_atom_site_disorder_assembly
_atom_site_disorder_group
_atom_site_type_symbol
N1 0.37270(14) 0.8183(2) 0.22687(12) 0.0643(6) Uani d . 1 . . N
C2 0.33109(15) 0.7858(2) 0.15435(13) 0.0503(6) Uani d . 1 . . C
C3 0.23828(14) 0.7035(2) 0.17513(11) 0.0425(5) Uani d . 1 . . C
C4 0.23378(16) 0.7202(2) 0.26132(12) 0.0485(6) Uani d . 1 . . C
H4 0.2653 0.6399 0.2835 0.058 Uiso calc R 1 . . H
C5 0.29571(18) 0.8444(3) 0.27648(14) 0.0645(7) Uani d . 1 . . C
H5A 0.2639 0.9300 0.2640 0.077 Uiso calc R 1 . . H
H5B 0.3168 0.8475 0.3281 0.077 Uiso calc R 1 . . H
C6 0.31049(18) 0.9137(3) 0.10453(15) 0.0626(7) Uani d . 1 . . C
C7 0.35571(19) 0.8935(3) 0.03252(15) 0.0641(7) Uani d . 1 . . C
C8 0.3496(2) 0.9768(3) -0.03038(19) 0.0871(10) Uani d . 1 . . C
H8 0.3154 1.0584 -0.0302 0.105 Uiso calc R 1 . . H
C9 0.3949(3) 0.9358(5) -0.0919(2) 0.1034(12) Uani d . 1 . . C
H9 0.3911 0.9897 -0.1347 0.124 Uiso calc R 1 . . H
C10 0.4469(3) 0.8154(5) -0.09259(18) 0.0992(12) Uani d . 1 . . C
H10 0.4781 0.7909 -0.1355 0.119 Uiso calc R 1 . . H
C11 0.45325(19) 0.7304(3) -0.03040(17) 0.0780(8) Uani d . 1 . . C
H11 0.4874 0.6488 -0.0311 0.094 Uiso calc R 1 . . H
C12 0.40673(16) 0.7718(3) 0.03299(14) 0.0580(7) Uani d . 1 . . C
C13 0.40081(16) 0.7041(3) 0.10607(14) 0.0557(6) Uani d . 1 . . C
C14 0.15322(15) 0.7646(2) 0.13458(12) 0.0492(6) Uani d . 1 . . C
H14A 0.0979 0.7117 0.1462 0.059 Uiso calc R 1 . . H
H14B 0.1437 0.8592 0.1506 0.059 Uiso calc R 1 . . H
N15 0.16856(13) 0.76114(19) 0.05522(10) 0.0501(5) Uani d . 1 . . N
C16 0.16120(18) 0.6206(3) 0.02735(14) 0.0589(6) Uani d . 1 . . C
H16A 0.1783 0.6189 -0.0246 0.071 Uiso calc R 1 . . H
H16B 0.0969 0.5900 0.0303 0.071 Uiso calc R 1 . . H
C17 0.22330(15) 0.5222(2) 0.07077(13) 0.0473(6) Uani d . 1 . . C
C18 0.24608(15) 0.5534(2) 0.15093(13) 0.0471(6) Uani d . 1 . . C
C19 0.26067(17) 0.4104(3) 0.04078(14) 0.0586(6) Uani d . 1 . . C
H19 0.3001 0.3578 0.0712 0.070 Uiso calc R 1 . . H
C20 0.24540(17) 0.3615(2) -0.03656(14) 0.0570(6) Uani d . 1 . . C
C21 0.31937(19) 0.3452(3) -0.08343(16) 0.0661(7) Uani d . 1 . . C
H21 0.3796 0.3661 -0.0667 0.079 Uiso calc R 1 . . H
C22 0.3043(2) 0.2978(3) -0.15545(17) 0.0777(9) Uani d . 1 . . C
H22 0.3548 0.2874 -0.1867 0.093 Uiso calc R 1 . . H
C23 0.2175(3) 0.2663(3) -0.18093(18) 0.0817(9) Uani d . 1 . . C
H23 0.2081 0.2340 -0.2293 0.098 Uiso calc R 1 . . H
C24 0.1444(2) 0.2822(4) -0.1353(2) 0.1048(12) Uani d . 1 . . C
H24 0.0845 0.2604 -0.1524 0.126 Uiso calc R 1 . . H
C25 0.1581(2) 0.3304(4) -0.06379(19) 0.0889(10) Uani d . 1 . . C
H25 0.1069 0.3420 -0.0334 0.107 Uiso calc R 1 . . H
C26 0.13637(16) 0.7244(3) 0.29197(12) 0.0505(6) Uani d . 1 . . C
C27 0.0926(2) 0.8450(3) 0.31274(15) 0.0721(8) Uani d . 1 . . C
H27 0.1239 0.9287 0.3087 0.087 Uiso calc R 1 . . H
C28 0.0027(3) 0.8431(4) 0.33948(17) 0.0938(11) Uani d . 1 . . C
H28 -0.0256 0.9256 0.3531 0.113 Uiso calc R 1 . . H
C29 -0.0446(2) 0.7236(5) 0.34615(17) 0.0967(12) Uani d . 1 . . C
H29 -0.1049 0.7232 0.3644 0.116 Uiso calc R 1 . . H
C30 -0.0030(2) 0.6042(4) 0.32593(18) 0.0959(11) Uani d . 1 . . C
H30 -0.0356 0.5214 0.3295 0.115 Uiso calc R 1 . . H
C31 0.0872(2) 0.6036(3) 0.30007(15) 0.0741(8) Uani d . 1 . . C
H31 0.1151 0.5201 0.2879 0.089 Uiso calc R 1 . . H
C32 0.4463(2) 0.9236(4) 0.22762(19) 0.0989(11) Uani d . 1 . . C
H32A 0.4949 0.8963 0.1947 0.148 Uiso calc R 1 . . H
H32B 0.4717 0.9330 0.2772 0.148 Uiso calc R 1 . . H
H32C 0.4205 1.0103 0.2115 0.148 Uiso calc R 1 . . H
C33 0.10717(19) 0.8547(3) 0.01317(15) 0.0718(8) Uani d . 1 . . C
H33A 0.0432 0.8312 0.0220 0.108 Uiso calc R 1 . . H
H33B 0.1193 0.8463 -0.0390 0.108 Uiso calc R 1 . . H
H33C 0.1187 0.9480 0.0289 0.108 Uiso calc R 1 . . H
O34 0.44531(12) 0.6048(2) 0.12626(11) 0.0787(6) Uani d . 1 . . O
O35 0.27029(16) 1.0169(2) 0.12429(12) 0.0886(7) Uani d . 1 . . O
O36 0.26900(14) 0.46241(18) 0.19381(10) 0.0700(5) Uani d . 1 . . O

loop_
_atom_site_aniso_label
_atom_site_aniso_U_11
_atom_site_aniso_U_22
_atom_site_aniso_U_33
_atom_site_aniso_U_12
_atom_site_aniso_U_13
_atom_site_aniso_U_23
N1 0.0625(13) 0.0832(15) 0.0470(13) -0.0265(11) 0.0021(10) -0.0054(11)
C2 0.0559(14) 0.0521(13) 0.0431(14) -0.0086(10) 0.0046(11) 0.0036(11)
C3 0.0474(12) 0.0470(12) 0.0331(12) -0.0041(9) 0.0024(9) 0.0027(10)
C4 0.0567(14) 0.0528(14) 0.0360(13) -0.0065(11) 0.0019(10) 0.0015(11)
C5 0.0724(17) 0.0747(18) 0.0464(15) -0.0219(14) 0.0022(13) -0.0098(13)
C6 0.0745(17) 0.0497(15) 0.0638(18) -0.0122(13) 0.0047(14) 0.0036(13)
C7 0.0708(17) 0.0641(17) 0.0578(17) -0.0214(13) 0.0075(13) 0.0160(14)
C8 0.096(2) 0.088(2) 0.077(2) -0.0266(17) 0.0084(18) 0.0371(18)
C9 0.108(3) 0.131(3) 0.072(3) -0.042(2) 0.006(2) 0.037(2)
C10 0.093(3) 0.153(4) 0.053(2) -0.043(3) 0.0241(17) 0.005(2)
C11 0.0642(17) 0.105(2) 0.065(2) -0.0167(16) 0.0159(14) -0.0040(18)
C12 0.0515(14) 0.0736(18) 0.0491(15) -0.0156(12) 0.0074(11) 0.0054(13)
C13 0.0467(13) 0.0645(16) 0.0561(16) -0.0076(12) 0.0067(11) 0.0080(13)
C14 0.0512(13) 0.0556(14) 0.0411(14) 0.0011(10) 0.0045(10) -0.0012(11)
N15 0.0575(12) 0.0551(12) 0.0376(11) 0.0058(9) 0.0016(9) 0.0032(9)
C16 0.0675(16) 0.0664(16) 0.0427(14) 0.0011(12) 0.0003(12) -0.0051(12)
C17 0.0508(13) 0.0483(13) 0.0430(14) -0.0078(10) 0.0068(10) -0.0022(11)
C18 0.0493(13) 0.0494(13) 0.0429(14) -0.0015(10) 0.0106(10) 0.0069(11)
C19 0.0634(15) 0.0577(15) 0.0549(16) -0.0003(12) 0.0045(12) -0.0061(12)
C20 0.0619(15) 0.0501(14) 0.0592(17) 0.0034(11) 0.0058(13) -0.0114(12)
C21 0.0630(16) 0.0730(18) 0.0626(19) 0.0138(13) 0.0093(13) -0.0019(14)
C22 0.094(2) 0.0764(19) 0.063(2) 0.0224(16) 0.0221(17) -0.0011(16)
C23 0.103(2) 0.076(2) 0.066(2) 0.0154(18) -0.0085(18) -0.0261(16)
C24 0.081(2) 0.122(3) 0.112(3) -0.0083(19) 0.000(2) -0.069(2)
C25 0.0648(18) 0.113(3) 0.089(2) -0.0138(17) 0.0159(16) -0.052(2)
C26 0.0606(14) 0.0641(15) 0.0269(12) -0.0090(12) 0.0041(10) -0.0002(11)
C27 0.085(2) 0.0712(18) 0.0608(18) 0.0092(15) 0.0210(15) 0.0084(14)
C28 0.090(2) 0.125(3) 0.067(2) 0.038(2) 0.0225(18) 0.014(2)
C29 0.0642(19) 0.177(4) 0.0489(19) -0.010(2) 0.0114(15) -0.001(2)
C30 0.091(2) 0.131(3) 0.067(2) -0.052(2) 0.0281(18) -0.026(2)
C31 0.0855(19) 0.0772(19) 0.0605(18) -0.0271(15) 0.0244(15) -0.0149(14)
C32 0.091(2) 0.124(3) 0.082(2) -0.057(2) 0.0073(18) -0.015(2)
C33 0.0795(19) 0.084(2) 0.0512(17) 0.0230(15) -0.0058(14) 0.0070(14)
O34 0.0618(11) 0.0891(14) 0.0856(15) 0.0184(10) 0.0123(10) 0.0229(11)
O35 0.1186(17) 0.0518(12) 0.0957(17) 0.0053(11) 0.0123(13) 0.0001(11)
O36 0.1058(15) 0.0555(11) 0.0488(11) 0.0062(9) 0.0074(10) 0.0105(9)

loop_
_atom_type_symbol
_atom_type_description
_atom_type_scat_dispersion_real
_atom_type_scat_dispersion_imag
_atom_type_scat_source
C C 0.0033 0.0016 'International Tables Vol C Tables 4.2.6.8 and 6.1.1.4'
H H 0.0000 0.0000 'International Tables Vol C Tables 4.2.6.8 and 6.1.1.4'
N N 0.0061 0.0033 'International Tables Vol C Tables 4.2.6.8 and 6.1.1.4'
O O 0.0106 0.0060 'International Tables Vol C Tables 4.2.6.8 and 6.1.1.4'

loop_
_geom_angle_atom_site_label_1
_geom_angle_atom_site_label_2
_geom_angle_atom_site_label_3
_geom_angle
_geom_angle_publ_flag
C5 N1 C2 106.5(2) y
C5 N1 C32 115.3(2) y
C2 N1 C32 116.0(2) y
N1 C2 C6 114.4(2) ?
N1 C2 C13 110.73(19) ?
C6 C2 C13 101.61(19) ?
N1 C2 C3 103.01(16) ?
C6 C2 C3 112.51(18) ?
C13 C2 C3 115.02(19) ?
C18 C3 C14 107.27(18) ?
C18 C3 C4 112.82(18) ?
C14 C3 C4 112.61(17) ?
C18 C3 C2 110.06(17) ?
C14 C3 C2 110.72(18) ?
C4 C3 C2 103.37(16) ?
C26 C4 C5 117.0(2) ?
C26 C4 C3 114.97(18) ?
C5 C4 C3 103.00(17) ?
C26 C4 H4 107.1 ?
C5 C4 H4 107.1 ?
C3 C4 H4 107.1 ?
N1 C5 C4 101.5(2) ?
N1 C5 H5A 111.5 ?
C4 C5 H5A 111.5 ?
N1 C5 H5B 111.5 ?
C4 C5 H5B 111.5 ?
H5A C5 H5B 109.3 ?
O35 C6 C7 126.0(3) ?
O35 C6 C2 125.1(2) ?
C7 C6 C2 108.6(2) ?
C12 C7 C8 121.5(3) ?
C12 C7 C6 110.4(2) ?
C8 C7 C6 128.1(3) ?
C9 C8 C7 118.1(4) ?
C9 C8 H8 121.0 ?
C7 C8 H8 121.0 ?
C8 C9 C10 121.4(3) ?
C8 C9 H9 119.3 ?
C10 C9 H9 119.3 ?
C9 C10 C11 121.3(3) ?
C9 C10 H10 119.4 ?
C11 C10 H10 119.4 ?
C10 C11 C12 117.6(3) ?
C10 C11 H11 121.2 ?
C12 C11 H11 121.2 ?
C7 C12 C11 120.1(3) ?
C7 C12 C13 110.1(2) ?
C11 C12 C13 129.8(3) ?
O34 C13 C12 125.7(2) ?
O34 C13 C2 125.5(2) ?
C12 C13 C2 108.7(2) ?
N15 C14 C3 108.98(17) ?
N15 C14 H14A 109.9 ?
C3 C14 H14A 109.9 ?
N15 C14 H14B 109.9 ?
C3 C14 H14B 109.9 ?
H14A C14 H14B 108.3 ?
C14 N15 C16 110.5(2) y
C14 N15 C33 113.1(2) y
C16 N15 C33 111.3(2) y
N15 C16 C17 112.0(2) ?
N15 C16 H16A 109.2 ?
C17 C16 H16A 109.2 ?
N15 C16 H16B 109.2 ?
C17 C16 H16B 109.2 ?
H16A C16 H16B 107.9 ?
C19 C17 C18 118.2(2) ?
C19 C17 C16 122.9(2) ?
C18 C17 C16 118.90(19) ?
O36 C18 C17 121.0(2) ?
O36 C18 C3 122.2(2) ?
C17 C18 C3 116.77(19) ?
C17 C19 C20 126.1(2) ?
C17 C19 H19 117.0 ?
C20 C19 H19 117.0 ?
C25 C20 C21 117.8(3) ?
C25 C20 C19 121.5(2) ?
C21 C20 C19 120.7(2) ?
C20 C21 C22 120.2(3) ?
C20 C21 H21 119.9 ?
C22 C21 H21 119.9 ?
C23 C22 C21 121.0(3) ?
C23 C22 H22 119.5 ?
C21 C22 H22 119.5 ?
C24 C23 C22 119.2(3) ?
C24 C23 H23 120.4 ?
C22 C23 H23 120.4 ?
C23 C24 C25 120.5(3) ?
C23 C24 H24 119.8 ?
C25 C24 H24 119.8 ?
C20 C25 C24 121.4(3) ?
C20 C25 H25 119.3 ?
C24 C25 H25 119.3 ?
C31 C26 C27 117.0(2) ?
C31 C26 C4 119.7(2) ?
C27 C26 C4 123.3(2) ?
C26 C27 C28 120.9(3) ?
C26 C27 H27 119.5 ?
C28 C27 H27 119.5 ?
C29 C28 C27 121.0(3) ?
C29 C28 H28 119.5 ?
C27 C28 H28 119.5 ?
C28 C29 C30 119.0(3) ?
C28 C29 H29 120.5 ?
C30 C29 H29 120.5 ?
C29 C30 C31 120.9(3) ?
C29 C30 H30 119.6 ?
C31 C30 H30 119.6 ?
C26 C31 C30 121.1(3) ?
C26 C31 H31 119.4 ?
C30 C31 H31 119.4 ?
N1 C32 H32A 109.5 ?
N1 C32 H32B 109.5 ?
H32A C32 H32B 109.5 ?
N1 C32 H32C 109.5 ?
H32A C32 H32C 109.5 ?
H32B C32 H32C 109.5 ?
N15 C33 H33A 109.5 ?
N15 C33 H33B 109.5 ?
H33A C33 H33B 109.5 ?
N15 C33 H33C 109.5 ?
H33A C33 H33C 109.5 ?
H33B C33 H33C 109.5 ?

loop_
_geom_bond_atom_site_label_1
_geom_bond_atom_site_label_2
_geom_bond_site_symmetry_2
_geom_bond_distance
_geom_bond_publ_flag
N1 C5 . 1.454(3) y
N1 C2 . 1.455(3) y
N1 C32 . 1.466(3) ?
C2 C6 . 1.552(3) ?
C2 C13 . 1.553(3) ?
C2 C3 . 1.601(3) y
C3 C18 . 1.521(3) ?
C3 C14 . 1.526(3) ?
C3 C4 . 1.559(3) ?
C4 C26 . 1.511(3) ?
C4 C5 . 1.515(3) ?
C4 H4 . 0.9800 ?
C5 H5A . 0.9700 ?
C5 H5B . 0.9700 ?
C6 O35 . 1.210(3) ?
C6 C7 . 1.471(4) ?
C7 C12 . 1.386(4) ?
C7 C8 . 1.389(4) ?
C8 C9 . 1.353(5) ?
C8 H8 . 0.9300 ?
C9 C10 . 1.382(5) ?
C9 H9 . 0.9300 ?
C10 C11 . 1.389(5) ?
C10 H10 . 0.9300 ?
C11 C12 . 1.390(4) ?
C11 H11 . 0.9300 ?
C12 C13 . 1.471(3) ?
C13 O34 . 1.205(3) ?
C14 N15 . 1.447(3) ?
C14 H14A . 0.9700 ?
C14 H14B . 0.9700 ?
N15 C16 . 1.453(3) ?
N15 C33 . 1.461(3) ?
C16 C17 . 1.509(3) ?
C16 H16A . 0.9700 ?
C16 H16B . 0.9700 ?
C17 C19 . 1.327(3) ?
C17 C18 . 1.500(3) ?
C18 O36 . 1.211(3) ?
C19 C20 . 1.479(3) ?
C19 H19 . 0.9300 ?
C20 C25 . 1.366(4) ?
C20 C21 . 1.376(3) ?
C21 C22 . 1.385(4) ?
C21 H21 . 0.9300 ?
C22 C23 . 1.351(4) ?
C22 H22 . 0.9300 ?
C23 C24 . 1.350(4) ?
C23 H23 . 0.9300 ?
C24 C25 . 1.378(4) ?
C24 H24 . 0.9300 ?
C25 H25 . 0.9300 ?
C26 C31 . 1.374(3) ?
C26 C27 . 1.380(3) ?
C27 C28 . 1.384(4) ?
C27 H27 . 0.9300 ?
C28 C29 . 1.346(5) ?
C28 H28 . 0.9300 ?
C29 C30 . 1.353(5) ?
C29 H29 . 0.9300 ?
C30 C31 . 1.381(4) ?
C30 H30 . 0.9300 ?
C31 H31 . 0.9300 ?
C32 H32A . 0.9600 ?
C32 H32B . 0.9600 ?
C32 H32C . 0.9600 ?
C33 H33A . 0.9600 ?
C33 H33B . 0.9600 ?
C33 H33C . 0.9600 ?

loop_
_geom_hbond_atom_site_label_D
_geom_hbond_atom_site_label_H
_geom_hbond_atom_site_label_A
_geom_hbond_site_symmetry_A
_geom_hbond_distance_DH
_geom_hbond_distance_HA
_geom_hbond_distance_DA
_geom_hbond_angle_DHA
C4 H4 O36 . 0.98 2.36 2.825(3) 108.5
C14 H14B O35 . 0.97 2.42 2.970(3) 115.2
C19 H19 O36 . 0.93 2.47 2.794(3) 100.4
C23 H23 O36 4_565 0.93 2.52 3.252(3) 136.2

loop_
_geom_torsion_atom_site_label_1
_geom_torsion_atom_site_label_2
_geom_torsion_atom_site_label_3
_geom_torsion_atom_site_label_4
_geom_torsion
_geom_torsion_publ_flag
C5 N1 C2 C6 87.3(2) ?
C32 N1 C2 C6 -42.6(3) ?
C5 N1 C2 C13 -158.6(2) ?
C32 N1 C2 C13 71.5(3) ?
C5 N1 C2 C3 -35.1(2) ?
C32 N1 C2 C3 -165.0(2) ?
N1 C2 C3 C18 -112.7(2) ?
C6 C2 C3 C18 123.6(2) ?
C13 C2 C3 C18 7.9(3) ?
N1 C2 C3 C14 128.86(19) ?
C6 C2 C3 C14 5.1(3) ?
C13 C2 C3 C14 -110.6(2) ?
N1 C2 C3 C4 8.0(2) ?
C6 C2 C3 C4 -115.7(2) ?
C13 C2 C3 C4 128.6(2) ?
C18 C3 C4 C26 -92.7(2) ?
C14 C3 C4 C26 28.9(3) ?
C2 C3 C4 C26 148.42(19) ?
C18 C3 C4 C5 138.8(2) ?
C14 C3 C4 C5 -99.6(2) ?
C2 C3 C4 C5 19.9(2) ?
C2 N1 C5 C4 49.0(2) ?
C32 N1 C5 C4 179.3(2) ?
C26 C4 C5 N1 -168.3(2) ?
C3 C4 C5 N1 -41.1(2) ?
N1 C2 C6 O35 -48.8(3) ?
C13 C2 C6 O35 -168.2(3) ?
C3 C2 C6 O35 68.3(3) ?
N1 C2 C6 C7 125.7(2) ?
C13 C2 C6 C7 6.4(2) ?
C3 C2 C6 C7 -117.1(2) ?
O35 C6 C7 C12 171.0(3) ?
C2 C6 C7 C12 -3.5(3) ?
O35 C6 C7 C8 -10.8(5) ?
C2 C6 C7 C8 174.7(3) ?
C12 C7 C8 C9 0.2(4) ?
C6 C7 C8 C9 -177.8(3) ?
C7 C8 C9 C10 -0.7(5) ?
C8 C9 C10 C11 1.2(5) ?
C9 C10 C11 C12 -1.0(5) ?
C8 C7 C12 C11 0.0(4) ?
C6 C7 C12 C11 178.2(2) ?
C8 C7 C12 C13 -179.6(2) ?
C6 C7 C12 C13 -1.3(3) ?
C10 C11 C12 C7 0.5(4) ?
C10 C11 C12 C13 179.9(3) ?
C7 C12 C13 O34 -171.7(3) ?
C11 C12 C13 O34 8.8(4) ?
C7 C12 C13 C2 5.6(3) ?
C11 C12 C13 C2 -173.9(2) ?
N1 C2 C13 O34 48.3(3) ?
C6 C2 C13 O34 170.2(2) ?
C3 C2 C13 O34 -68.0(3) ?
N1 C2 C13 C12 -129.1(2) ?
C6 C2 C13 C12 -7.2(2) ?
C3 C2 C13 C12 114.6(2) ?
C18 C3 C14 N15 -62.7(2) ?
C4 C3 C14 N15 172.56(17) ?
C2 C3 C14 N15 57.4(2) ?
C3 C14 N15 C16 72.8(2) ?
C3 C14 N15 C33 -161.6(2) ?
C14 N15 C16 C17 -52.7(2) ?
C33 N15 C16 C17 -179.31(19) ?
N15 C16 C17 C19 -149.9(2) ?
N15 C16 C17 C18 28.5(3) ?
C19 C17 C18 O36 -25.0(3) ?
C16 C17 C18 O36 156.4(2) ?
C19 C17 C18 C3 155.3(2) ?
C16 C17 C18 C3 -23.2(3) ?
C14 C3 C18 O36 -141.4(2) ?
C4 C3 C18 O36 -16.8(3) ?
C2 C3 C18 O36 98.1(2) ?
C14 C3 C18 C17 38.3(2) ?
C4 C3 C18 C17 162.87(17) ?
C2 C3 C18 C17 -82.2(2) ?
C18 C17 C19 C20 179.0(2) ?
C16 C17 C19 C20 -2.6(4) ?
C17 C19 C20 C25 -58.9(4) ?
C17 C19 C20 C21 121.5(3) ?
C25 C20 C21 C22 -0.4(4) ?
C19 C20 C21 C22 179.2(2) ?
C20 C21 C22 C23 -0.2(4) ?
C21 C22 C23 C24 0.3(5) ?
C22 C23 C24 C25 0.2(5) ?
C21 C20 C25 C24 1.0(5) ?
C19 C20 C25 C24 -178.6(3) ?
C23 C24 C25 C20 -0.9(6) ?
C5 C4 C26 C31 -160.7(2) y
C3 C4 C26 C31 78.2(3) ?
C5 C4 C26 C27 19.4(3) ?
C3 C4 C26 C27 -101.6(3) ?
C31 C26 C27 C28 -0.9(4) ?
C4 C26 C27 C28 179.0(2) ?
C26 C27 C28 C29 0.1(5) ?
C27 C28 C29 C30 -0.3(5) ?
C28 C29 C30 C31 1.2(5) ?
C27 C26 C31 C30 1.8(4) ?
C4 C26 C31 C30 -178.1(3) ?
C29 C30 C31 C26 -2.0(5) ?
